data_4080091
loop_
_publ_author_name
'Ghereg, Dumitru'
'Ouhsaine, Fatima'
'Escudi\'e, Jean'
'Labat, St\'ephane'
'Andr\'e, Erwan'
'Miqueu, Karinne'
'Sotiropoulos, Jean-Marc'
'Gornitzka, Heinz'
'Saffon, Nathalie'

_publ_section_title
;
 Versatile Reactivity of Phosphagermaallene
 Tip(t-Bu)Ge&#x2550;C&#x2550;PMes* with \a-Ethylenic Esters
;
_journal_issue 4
_journal_name_full Organometallics
_journal_page_first 1085
_journal_paper_doi 10.1021/om301224t
_journal_volume 32
_journal_year 2013
_chemical_formula_sum 'C48 H71 Ge O2 P'
_chemical_formula_weight 783.61
_chemical_name_systematic
;

 ?

;
_space_group_IT_number 14
_symmetry_cell_setting monoclinic
_symmetry_space_group_name_Hall '-P 2yn'
_symmetry_space_group_name_H-M 'P 1 21/n 1'
_atom_sites_solution_hydrogens geom
_atom_sites_solution_primary direct
_atom_sites_solution_secondary difmap
_audit_creation_method SHELXL-97
_cell_angle_alpha 90.00
_cell_angle_beta 102.4260(10)
_cell_angle_gamma 90.00
_cell_formula_units_Z 4
_cell_length_a 18.7194(14)
_cell_length_b 9.3375(7)
_cell_length_c 26.805(2)
_cell_measurement_reflns_used 9891
_cell_measurement_temperature 193(2)
_cell_measurement_theta_max 30.24
_cell_measurement_theta_min 2.32
_cell_volume 4575.6(6)
_computing_cell_refinement 'Bruker SMART'
_computing_data_collection 'Bruker SMART'
_computing_data_reduction 'Bruker SAINT'
_computing_molecular_graphics 'Bruker SHELXTL'
_computing_publication_material 'Bruker SHELXTL'
_computing_structure_refinement 'SHELXL-97 (Sheldrick, 1997)'
_computing_structure_solution 'SHELXS-97 (Sheldrick, 1990)'
_diffrn_ambient_temperature 193(2)
_diffrn_measured_fraction_theta_full 0.982
_diffrn_measured_fraction_theta_max 0.982
_diffrn_measurement_device_type 'CCD area detector'
_diffrn_measurement_method 'phi and omega scans'
_diffrn_radiation_monochromator graphite
_diffrn_radiation_source 'fine-focus sealed tube'
_diffrn_radiation_type MoK\a
_diffrn_radiation_wavelength 0.71073
_diffrn_reflns_av_R_equivalents 0.0356
_diffrn_reflns_av_sigmaI/netI 0.0297
_diffrn_reflns_limit_h_max 23
_diffrn_reflns_limit_h_min -23
_diffrn_reflns_limit_k_max 11
_diffrn_reflns_limit_k_min -11
_diffrn_reflns_limit_l_max 33
_diffrn_reflns_limit_l_min -33
_diffrn_reflns_number 44272
_diffrn_reflns_theta_full 26.37
_diffrn_reflns_theta_max 26.37
_diffrn_reflns_theta_min 5.16
_exptl_absorpt_coefficient_mu 0.739
_exptl_absorpt_correction_T_max 0.7089
_exptl_absorpt_correction_T_min 0.6655
_exptl_absorpt_correction_type multi-scan
_exptl_absorpt_process_details 'SADABS (Bruker-AXS)'
_exptl_crystal_colour colourless
_exptl_crystal_density_diffrn 1.138
_exptl_crystal_density_method 'not measured'
_exptl_crystal_description block
_exptl_crystal_F_000 1688
_exptl_crystal_size_max 0.60
_exptl_crystal_size_mid 0.60
_exptl_crystal_size_min 0.50
_refine_diff_density_max 0.813
_refine_diff_density_min -0.274
_refine_diff_density_rms 0.050
_refine_ls_extinction_method none
_refine_ls_goodness_of_fit_ref 1.031
_refine_ls_hydrogen_treatment constr
_refine_ls_matrix_type full
_refine_ls_number_parameters 513
_refine_ls_number_reflns 9205
_refine_ls_number_restraints 48
_refine_ls_restrained_S_all 1.039
_refine_ls_R_factor_all 0.0485
_refine_ls_R_factor_gt 0.0346
_refine_ls_shift/su_max 0.002
_refine_ls_shift/su_mean 0.000
_refine_ls_structure_factor_coef Fsqd
_refine_ls_weighting_details 'calc w=1/[\s^2^(Fo^2^)+(0.0420P)^2^+2.8195P] where P=(Fo^2^+2Fc^2^)/3'
_refine_ls_weighting_scheme calc
_refine_ls_wR_factor_gt 0.0839
_refine_ls_wR_factor_ref 0.0914
_reflns_number_gt 7493
_reflns_number_total 9205
_reflns_threshold_expression >2sigma(I)
_cod_data_source_file om301224t_si_001.cif
_cod_data_source_block 3
_cod_depositor_comments
;
The following automatic conversions were performed:

'_symmetry_cell_setting' value 'Monoclinic' changed to 'monoclinic'
according to /home/saulius/struct/CIF-dictionaries/cif_core.dic
dictionary named 'cif_core.dic' version 2.4.2 from 2011-04-26.

Automatic conversion script
Id: cif_fix_values 1891 2012-01-12 08:04:46Z andrius 
;
_cod_original_sg_symbol_H-M P2(1)/n
_cod_database_code 4080091

loop_
_symmetry_equiv_pos_as_xyz
'x, y, z'
'-x+1/2, y+1/2, -z+1/2'
'-x, -y, -z'
'x-1/2, -y-1/2, z-1/2'

loop_
_atom_site_label
_atom_site_type_symbol
_atom_site_fract_x
_atom_site_fract_y
_atom_site_fract_z
_atom_site_U_iso_or_equiv
_atom_site_adp_type
_atom_site_occupancy
_atom_site_symmetry_multiplicity
_atom_site_calc_flag
_atom_site_refinement_flags
_atom_site_disorder_assembly
_atom_site_disorder_group
P1 P 1.06021(3) 0.59968(5) 0.252064(19) 0.02695(12) Uani 1 1 d . . .
Ge1 Ge 0.999079(11) 0.42712(2) 0.141996(7) 0.02121(7) Uani 1 1 d . A .
O1 O 0.98280(7) 0.25513(14) 0.17163(5) 0.0253(3) Uani 1 1 d . . .
O2 O 1.08046(7) 0.23603(14) 0.24305(5) 0.0296(3) Uani 1 1 d . . .
C1 C 1.02648(10) 0.4603(2) 0.21602(7) 0.0227(4) Uani 1 1 d . . .
C2 C 1.01099(10) 0.3002(2) 0.22324(7) 0.0242(4) Uani 1 1 d . . .
C3 C 1.08016(11) 0.4043(2) 0.10576(8) 0.0315(5) Uani 1 1 d DU . .
C4 C 1.0458(11) 0.409(3) 0.0478(5) 0.063(3) Uani 0.130(4) 1 d PDU A 1
H4A H 1.0088 0.4849 0.0409 0.095 Uiso 0.130(4) 1 calc PR A 1
H4B H 1.0229 0.3167 0.0369 0.095 Uiso 0.130(4) 1 calc PR A 1
H4C H 1.0840 0.4289 0.0288 0.095 Uiso 0.130(4) 1 calc PR A 1
C5 C 1.1261(13) 0.538(2) 0.1182(10) 0.069(4) Uani 0.130(4) 1 d PDU A 1
H5A H 1.1603 0.5454 0.0953 0.103 Uiso 0.130(4) 1 calc PR A 1
H5B H 1.1536 0.5340 0.1537 0.103 Uiso 0.130(4) 1 calc PR A 1
H5C H 1.0941 0.6226 0.1137 0.103 Uiso 0.130(4) 1 calc PR A 1
C6 C 1.1207(13) 0.272(2) 0.1248(9) 0.067(3) Uani 0.130(4) 1 d PDU A 1
H6A H 1.1656 0.2671 0.1118 0.100 Uiso 0.130(4) 1 calc PR A 1
H6B H 1.0901 0.1886 0.1131 0.100 Uiso 0.130(4) 1 calc PR A 1
H6C H 1.1331 0.2738 0.1623 0.100 Uiso 0.130(4) 1 calc PR A 1
C4' C 1.0621(2) 0.2764(4) 0.06996(15) 0.0720(12) Uani 0.870(4) 1 d PDU A 2
H4'1 H 1.0166 0.2953 0.0449 0.108 Uiso 0.870(4) 1 calc PR A 2
H4'2 H 1.0560 0.1908 0.0898 0.108 Uiso 0.870(4) 1 calc PR A 2
H4'3 H 1.1020 0.2609 0.0521 0.108 Uiso 0.870(4) 1 calc PR A 2
C5' C 1.0901(2) 0.5380(4) 0.07635(17) 0.0711(12) Uani 0.870(4) 1 d PDU A 2
H5'1 H 1.1020 0.6186 0.1001 0.107 Uiso 0.870(4) 1 calc PR A 2
H5'2 H 1.0448 0.5587 0.0514 0.107 Uiso 0.870(4) 1 calc PR A 2
H5'3 H 1.1300 0.5234 0.0585 0.107 Uiso 0.870(4) 1 calc PR A 2
C6' C 1.15073(17) 0.3727(5) 0.14521(12) 0.0646(11) Uani 0.870(4) 1 d PDU A 2
H6'1 H 1.1902 0.3516 0.1276 0.097 Uiso 0.870(4) 1 calc PR A 2
H6'2 H 1.1431 0.2900 0.1660 0.097 Uiso 0.870(4) 1 calc PR A 2
H6'3 H 1.1640 0.4563 0.1674 0.097 Uiso 0.870(4) 1 calc PR A 2
C7 C 0.91024(10) 0.5070(2) 0.09783(7) 0.0232(4) Uani 1 1 d . . .
C8 C 0.85571(11) 0.4182(2) 0.06882(7) 0.0263(4) Uani 1 1 d . A .
C9 C 0.79413(12) 0.4817(2) 0.03838(8) 0.0331(5) Uani 1 1 d . . .
H9 H 0.7573 0.4215 0.0192 0.040 Uiso 1 1 calc R A .
C10 C 0.78407(12) 0.6288(2) 0.03477(8) 0.0346(5) Uani 1 1 d . A .
C11 C 0.83959(12) 0.7145(2) 0.06212(8) 0.0330(5) Uani 1 1 d . . .
H11 H 0.8350 0.8156 0.0592 0.040 Uiso 1 1 calc R A .
C12 C 0.90203(11) 0.6565(2) 0.09380(7) 0.0271(4) Uani 1 1 d . A .
C13 C 0.85930(11) 0.2552(2) 0.07021(8) 0.0305(5) Uani 1 1 d . . .
H13 H 0.9083 0.2270 0.0910 0.037 Uiso 1 1 calc R A .
C14 C 0.85180(14) 0.1909(2) 0.01656(9) 0.0421(6) Uani 1 1 d . A .
H14A H 0.8034 0.2138 -0.0042 0.063 Uiso 1 1 calc R . .
H14B H 0.8577 0.0867 0.0192 0.063 Uiso 1 1 calc R . .
H14C H 0.8896 0.2312 0.0004 0.063 Uiso 1 1 calc R . .
C15 C 0.80074(14) 0.1940(3) 0.09637(9) 0.0444(6) Uani 1 1 d . A .
H15A H 0.8070 0.2346 0.1308 0.067 Uiso 1 1 calc R . .
H15B H 0.8057 0.0896 0.0987 0.067 Uiso 1 1 calc R . .
H15C H 0.7521 0.2188 0.0764 0.067 Uiso 1 1 calc R . .
C16 C 0.71244(13) 0.6870(3) 0.00194(9) 0.0422(6) Uani 1 1 d . . .
H16 H 0.6714 0.6374 0.0134 0.051 Uiso 1 1 calc R A .
C17 C 0.70663(15) 0.6472(3) -0.05385(9) 0.0503(6) Uani 1 1 d . A .
H17A H 0.6587 0.6764 -0.0739 0.075 Uiso 1 1 calc R . .
H17B H 0.7122 0.5434 -0.0568 0.075 Uiso 1 1 calc R . .
H17C H 0.7452 0.6962 -0.0669 0.075 Uiso 1 1 calc R . .
C18 C 0.70126(13) 0.8457(3) 0.00748(10) 0.0451(6) Uani 1 1 d . A .
H18A H 0.7019 0.8681 0.0433 0.068 Uiso 1 1 calc R . .
H18B H 0.6540 0.8739 -0.0138 0.068 Uiso 1 1 calc R . .
H18C H 0.7406 0.8983 -0.0034 0.068 Uiso 1 1 calc R . .
C19 C 0.95728(12) 0.7596(2) 0.12505(8) 0.0338(5) Uani 1 1 d . . .
H19 H 0.9995 0.7017 0.1439 0.041 Uiso 1 1 calc R A .
C20 C 0.92226(15) 0.8352(3) 0.16486(9) 0.0496(6) Uani 1 1 d . A .
H20A H 0.8809 0.8935 0.1473 0.074 Uiso 1 1 calc R . .
H20B H 0.9586 0.8969 0.1864 0.074 Uiso 1 1 calc R . .
H20C H 0.9050 0.7634 0.1862 0.074 Uiso 1 1 calc R . .
C21 C 0.98707(15) 0.8688(3) 0.09241(11) 0.0538(7) Uani 1 1 d . A .
H21A H 1.0056 0.8189 0.0656 0.081 Uiso 1 1 calc R . .
H21B H 1.0269 0.9230 0.1139 0.081 Uiso 1 1 calc R . .
H21C H 0.9479 0.9347 0.0767 0.081 Uiso 1 1 calc R . .
C22 C 1.07126(11) 0.5326(2) 0.31902(7) 0.0257(4) Uani 1 1 d . . .
C23 C 1.01393(11) 0.5570(2) 0.34514(7) 0.0265(4) Uani 1 1 d . . .
C24 C 1.00933(11) 0.4679(2) 0.38621(7) 0.0265(4) Uani 1 1 d . . .
H24 H 0.9706 0.4828 0.4034 0.032 Uiso 1 1 calc R . .
C25 C 1.05908(11) 0.3584(2) 0.40295(7) 0.0272(4) Uani 1 1 d . . .
C26 C 1.12020(11) 0.3530(2) 0.38165(7) 0.0297(4) Uani 1 1 d . . .
H26 H 1.1575 0.2857 0.3950 0.036 Uiso 1 1 calc R . .
C27 C 1.13011(11) 0.4411(2) 0.34155(7) 0.0286(4) Uani 1 1 d . . .
C28 C 0.95533(12) 0.6772(2) 0.33133(8) 0.0329(5) Uani 1 1 d . . .
C29 C 0.98942(14) 0.8171(2) 0.31724(9) 0.0428(6) Uani 1 1 d . . .
H29A H 1.0044 0.8049 0.2846 0.064 Uiso 1 1 calc R . .
H29B H 1.0323 0.8412 0.3440 0.064 Uiso 1 1 calc R . .
H29C H 0.9534 0.8945 0.3141 0.064 Uiso 1 1 calc R . .
C30 C 0.92161(17) 0.7150(3) 0.37736(10) 0.0568(8) Uani 1 1 d . . .
H30A H 0.9608 0.7346 0.4072 0.085 Uiso 1 1 calc R . .
H30B H 0.8921 0.6343 0.3848 0.085 Uiso 1 1 calc R . .
H30C H 0.8906 0.7999 0.3693 0.085 Uiso 1 1 calc R . .
C31 C 0.89247(13) 0.6294(3) 0.28771(9) 0.0420(6) Uani 1 1 d . . .
H31A H 0.8560 0.7061 0.2800 0.063 Uiso 1 1 calc R . .
H31B H 0.8696 0.5431 0.2980 0.063 Uiso 1 1 calc R . .
H31C H 0.9117 0.6086 0.2573 0.063 Uiso 1 1 calc R . .
C32 C 1.04856(12) 0.2494(2) 0.44369(8) 0.0321(5) Uani 1 1 d . . .
C33 C 1.03958(18) 0.1005(3) 0.41842(11) 0.0546(7) Uani 1 1 d . . .
H33A H 1.0826 0.0790 0.4044 0.082 Uiso 1 1 calc R . .
H33B H 0.9957 0.0997 0.3908 0.082 Uiso 1 1 calc R . .
H33C H 1.0347 0.0281 0.4440 0.082 Uiso 1 1 calc R . .
C34 C 0.98081(13) 0.2797(3) 0.46526(9) 0.0435(6) Uani 1 1 d . . .
H34A H 0.9773 0.2083 0.4914 0.065 Uiso 1 1 calc R . .
H34B H 0.9370 0.2746 0.4377 0.065 Uiso 1 1 calc R . .
H34C H 0.9847 0.3755 0.4805 0.065 Uiso 1 1 calc R . .
C35 C 1.11580(13) 0.2502(3) 0.48814(9) 0.0466(6) Uani 1 1 d . . .
H35A H 1.1099 0.1770 0.5131 0.070 Uiso 1 1 calc R . .
H35B H 1.1206 0.3445 0.5045 0.070 Uiso 1 1 calc R . .
H35C H 1.1598 0.2295 0.4751 0.070 Uiso 1 1 calc R . .
C36 C 1.20829(12) 0.4419(3) 0.33038(8) 0.0371(5) Uani 1 1 d . . .
C37 C 1.23154(15) 0.2949(4) 0.31469(15) 0.0786(11) Uani 1 1 d . . .
H37A H 1.2837 0.2967 0.3142 0.118 Uiso 1 1 calc R . .
H37B H 1.2031 0.2709 0.2806 0.118 Uiso 1 1 calc R . .
H37C H 1.2227 0.2229 0.3392 0.118 Uiso 1 1 calc R . .
C38 C 1.26106(14) 0.4843(3) 0.38024(10) 0.0513(7) Uani 1 1 d . . .
H38A H 1.2581 0.4139 0.4068 0.077 Uiso 1 1 calc R . .
H38B H 1.2477 0.5791 0.3910 0.077 Uiso 1 1 calc R . .
H38C H 1.3111 0.4872 0.3747 0.077 Uiso 1 1 calc R . .
C39 C 1.22007(16) 0.5523(5) 0.29089(13) 0.0829(12) Uani 1 1 d . . .
H39A H 1.2725 0.5610 0.2917 0.124 Uiso 1 1 calc R . .
H39B H 1.2009 0.6453 0.2988 0.124 Uiso 1 1 calc R . .
H39C H 1.1944 0.5215 0.2568 0.124 Uiso 1 1 calc R . .
C40 C 1.07908(13) 0.0834(2) 0.24511(11) 0.0477(6) Uani 1 1 d . . .
H40A H 1.0449 0.0527 0.2661 0.072 Uiso 1 1 calc R . .
H40B H 1.1282 0.0476 0.2602 0.072 Uiso 1 1 calc R . .
H40C H 1.0632 0.0449 0.2105 0.072 Uiso 1 1 calc R . .
C41 C 0.95904(11) 0.2662(2) 0.25699(7) 0.0266(4) Uani 1 1 d . . .
H41 H 0.9694 0.3042 0.2907 0.032 Uiso 1 1 calc R . .
C42 C 0.89959(11) 0.1867(2) 0.24289(7) 0.0255(4) Uani 1 1 d . . .
H42 H 0.8884 0.1548 0.2084 0.031 Uiso 1 1 calc R . .
C43 C 0.84908(10) 0.1425(2) 0.27516(7) 0.0267(4) Uani 1 1 d . . .
C44 C 0.80274(12) 0.0262(2) 0.26080(9) 0.0339(5) Uani 1 1 d . . .
H44 H 0.8034 -0.0223 0.2297 0.041 Uiso 1 1 calc R . .
C45 C 0.75564(13) -0.0206(3) 0.29081(10) 0.0418(6) Uani 1 1 d . . .
H45 H 0.7252 -0.1014 0.2806 0.050 Uiso 1 1 calc R . .
C46 C 0.75301(14) 0.0501(3) 0.33534(10) 0.0473(6) Uani 1 1 d . . .
H46 H 0.7204 0.0190 0.3559 0.057 Uiso 1 1 calc R . .
C47 C 0.79797(16) 0.1666(3) 0.35006(10) 0.0553(7) Uani 1 1 d . . .
H47 H 0.7960 0.2160 0.3807 0.066 Uiso 1 1 calc R . .
C48 C 0.84598(14) 0.2121(3) 0.32063(9) 0.0426(6) Uani 1 1 d . . .
H48 H 0.8771 0.2916 0.3315 0.051 Uiso 1 1 calc R . .

loop_
_atom_site_aniso_label
_atom_site_aniso_U_11
_atom_site_aniso_U_22
_atom_site_aniso_U_33
_atom_site_aniso_U_23
_atom_site_aniso_U_13
_atom_site_aniso_U_12
P1 0.0333(3) 0.0243(3) 0.0227(2) -0.00026(19) 0.0048(2) -0.0039(2)
Ge1 0.02189(11) 0.02292(11) 0.01885(10) 0.00152(8) 0.00447(7) -0.00003(8)
O1 0.0302(7) 0.0247(7) 0.0203(6) 0.0007(5) 0.0042(6) -0.0040(6)
O2 0.0251(7) 0.0272(7) 0.0340(8) 0.0070(6) 0.0007(6) -0.0024(6)
C1 0.0206(9) 0.0284(10) 0.0197(9) 0.0032(7) 0.0054(7) -0.0014(7)
C2 0.0239(9) 0.0257(9) 0.0218(9) 0.0005(7) 0.0022(8) -0.0026(8)
C3 0.0288(10) 0.0384(12) 0.0304(11) 0.0043(9) 0.0132(9) 0.0026(9)
C4 0.058(6) 0.093(7) 0.057(5) -0.004(6) 0.054(5) 0.004(6)
C5 0.062(8) 0.079(7) 0.083(8) 0.007(8) 0.053(7) -0.016(7)
C6 0.049(6) 0.087(6) 0.074(6) -0.003(6) 0.035(6) 0.019(6)
C4' 0.063(2) 0.086(3) 0.081(2) -0.045(2) 0.0457(19) -0.0170(19)
C5' 0.068(2) 0.072(2) 0.091(3) 0.035(2) 0.056(2) 0.0127(18)
C6' 0.0333(16) 0.120(3) 0.0441(17) 0.0072(19) 0.0160(14) 0.0211(18)
C7 0.0240(9) 0.0246(9) 0.0210(9) 0.0004(7) 0.0051(8) 0.0012(8)
C8 0.0282(10) 0.0251(10) 0.0249(9) -0.0025(8) 0.0043(8) 0.0024(8)
C9 0.0311(11) 0.0300(10) 0.0341(11) -0.0054(9) -0.0023(9) 0.0003(9)
C10 0.0330(11) 0.0336(11) 0.0333(11) -0.0016(9) -0.0016(9) 0.0066(9)
C11 0.0410(12) 0.0217(10) 0.0333(11) 0.0010(8) 0.0012(9) 0.0054(9)
C12 0.0309(11) 0.0259(10) 0.0245(10) -0.0007(8) 0.0057(8) -0.0008(8)
C13 0.0299(11) 0.0251(10) 0.0317(11) -0.0020(8) -0.0044(9) -0.0001(8)
C14 0.0540(15) 0.0279(11) 0.0396(12) -0.0073(9) -0.0006(11) 0.0048(10)
C15 0.0468(14) 0.0365(12) 0.0461(14) 0.0059(10) 0.0012(11) -0.0060(11)
C16 0.0340(12) 0.0432(13) 0.0464(14) 0.0059(11) 0.0021(10) 0.0052(10)
C17 0.0471(15) 0.0600(16) 0.0382(13) 0.0068(12) -0.0033(11) 0.0118(13)
C18 0.0365(13) 0.0431(13) 0.0526(15) 0.0084(11) 0.0027(11) 0.0124(11)
C19 0.0386(12) 0.0236(10) 0.0340(11) 0.0024(8) -0.0037(9) -0.0015(9)
C20 0.0623(17) 0.0391(13) 0.0406(13) -0.0133(11) -0.0039(12) 0.0021(12)
C21 0.0543(16) 0.0377(13) 0.0640(17) 0.0140(12) 0.0009(13) -0.0117(12)
C22 0.0297(10) 0.0255(9) 0.0212(9) -0.0019(7) 0.0036(8) -0.0044(8)
C23 0.0298(10) 0.0257(10) 0.0223(9) -0.0031(8) 0.0022(8) 0.0004(8)
C24 0.0273(10) 0.0290(10) 0.0228(10) -0.0027(8) 0.0042(8) 0.0013(8)
C25 0.0286(10) 0.0274(10) 0.0233(9) -0.0018(8) 0.0008(8) -0.0009(8)
C26 0.0283(10) 0.0322(11) 0.0265(10) 0.0003(8) 0.0012(8) 0.0055(9)
C27 0.0273(10) 0.0332(11) 0.0240(9) -0.0055(8) 0.0029(8) -0.0014(8)
C28 0.0384(12) 0.0324(11) 0.0282(10) 0.0021(8) 0.0077(9) 0.0090(9)
C29 0.0534(15) 0.0269(11) 0.0461(13) -0.0024(10) 0.0060(12) 0.0066(10)
C30 0.0726(19) 0.0584(16) 0.0450(14) 0.0080(12) 0.0251(14) 0.0367(15)
C31 0.0340(12) 0.0417(13) 0.0475(14) 0.0044(11) 0.0025(10) 0.0072(10)
C32 0.0352(11) 0.0311(11) 0.0290(10) 0.0039(8) 0.0049(9) -0.0004(9)
C33 0.075(2) 0.0331(13) 0.0575(16) 0.0025(11) 0.0174(15) -0.0051(12)
C34 0.0440(14) 0.0508(14) 0.0373(12) 0.0123(11) 0.0121(11) -0.0015(11)
C35 0.0415(13) 0.0598(16) 0.0349(12) 0.0174(11) 0.0004(10) 0.0022(12)
C36 0.0245(10) 0.0566(14) 0.0293(11) -0.0061(10) 0.0040(9) -0.0007(10)
C37 0.0281(13) 0.095(2) 0.114(3) -0.061(2) 0.0175(15) -0.0029(15)
C38 0.0367(13) 0.0731(18) 0.0420(14) -0.0075(13) 0.0033(11) -0.0159(13)
C39 0.0325(14) 0.154(4) 0.063(2) 0.048(2) 0.0141(14) -0.0047(18)
C40 0.0343(12) 0.0312(12) 0.0736(18) 0.0121(12) 0.0027(12) 0.0016(10)
C41 0.0306(10) 0.0287(10) 0.0203(9) 0.0018(8) 0.0052(8) -0.0035(8)
C42 0.0272(10) 0.0259(10) 0.0228(9) 0.0014(7) 0.0040(8) 0.0000(8)
C43 0.0208(9) 0.0292(10) 0.0294(10) 0.0041(8) 0.0041(8) 0.0001(8)
C44 0.0296(11) 0.0342(11) 0.0377(12) -0.0005(9) 0.0067(9) -0.0048(9)
C45 0.0315(12) 0.0404(12) 0.0542(15) 0.0054(11) 0.0108(11) -0.0102(10)
C46 0.0380(13) 0.0613(16) 0.0469(14) 0.0100(12) 0.0186(11) -0.0114(12)
C47 0.0587(17) 0.0729(19) 0.0418(14) -0.0114(13) 0.0278(13) -0.0192(14)
C48 0.0451(14) 0.0474(14) 0.0393(12) -0.0087(10) 0.0182(11) -0.0180(11)

loop_
_atom_type_symbol
_atom_type_description
_atom_type_scat_dispersion_real
_atom_type_scat_dispersion_imag
_atom_type_scat_source
C C 0.0033 0.0016 'International Tables Vol C Tables 4.2.6.8 and 6.1.1.4'
H H 0.0000 0.0000 'International Tables Vol C Tables 4.2.6.8 and 6.1.1.4'
O O 0.0106 0.0060 'International Tables Vol C Tables 4.2.6.8 and 6.1.1.4'
P P 0.1023 0.0942 'International Tables Vol C Tables 4.2.6.8 and 6.1.1.4'
Ge Ge 0.1547 1.8001 'International Tables Vol C Tables 4.2.6.8 and 6.1.1.4'

loop_
_geom_angle_atom_site_label_1
_geom_angle_atom_site_label_2
_geom_angle_atom_site_label_3
_geom_angle
C1 P1 C22 104.19(9)
O1 Ge1 C1 74.55(7)
O1 Ge1 C7 113.08(7)
C1 Ge1 C7 123.43(8)
O1 Ge1 C3 109.39(7)
C1 Ge1 C3 116.81(8)
C7 Ge1 C3 112.52(8)
O1 Ge1 C2 35.66(6)
C1 Ge1 C2 39.03(7)
C7 Ge1 C2 128.47(7)
C3 Ge1 C2 116.83(8)
C2 O1 Ge1 95.69(10)
C2 O2 C40 114.30(15)
C2 C1 P1 138.05(14)
C2 C1 Ge1 87.65(11)
P1 C1 Ge1 133.97(11)
O2 C2 O1 110.64(15)
O2 C2 C41 110.15(15)
O1 C2 C41 111.62(15)
O2 C2 C1 105.84(15)
O1 C2 C1 101.74(14)
C41 C2 C1 116.44(16)
O2 C2 Ge1 115.84(12)
O1 C2 Ge1 48.65(8)
C41 C2 Ge1 133.91(13)
C1 C2 Ge1 53.32(9)
C6 C3 C5' 139.3(9)
C6 C3 C5 112.8(14)
C5' C3 C5 45.8(10)
C6 C3 C4' 66.0(11)
C5' C3 C4' 110.8(3)
C5 C3 C4' 145.6(9)
C6 C3 C6' 45.5(11)
C5' C3 C6' 109.5(3)
C5 C3 C6' 69.1(11)
C4' C3 C6' 109.0(3)
C6 C3 C4 116.3(13)
C5' C3 C4 61.5(9)
C5 C3 C4 106.8(13)
C4' C3 C4 53.3(9)
C6' C3 C4 143.9(7)
C6 C3 Ge1 108.1(9)
C5' C3 Ge1 111.14(18)
C5 C3 Ge1 105.2(9)
C4' C3 Ge1 107.66(17)
C6' C3 Ge1 108.66(16)
C4 C3 Ge1 107.0(7)
C12 C7 C8 119.15(17)
C12 C7 Ge1 119.12(14)
C8 C7 Ge1 121.70(14)
C9 C8 C7 118.75(18)
C9 C8 C13 117.80(18)
C7 C8 C13 123.42(17)
C10 C9 C8 123.06(19)
C9 C10 C11 117.30(19)
C9 C10 C16 118.62(19)
C11 C10 C16 124.07(19)
C10 C11 C12 122.06(19)
C11 C12 C7 119.62(18)
C11 C12 C19 117.99(17)
C7 C12 C19 122.31(18)
C8 C13 C15 110.57(18)
C8 C13 C14 111.89(17)
C15 C13 C14 110.62(18)
C18 C16 C17 110.8(2)
C18 C16 C10 114.4(2)
C17 C16 C10 110.2(2)
C12 C19 C21 113.28(18)
C12 C19 C20 109.32(19)
C21 C19 C20 110.7(2)
C23 C22 C27 119.04(18)
C23 C22 P1 118.70(14)
C27 C22 P1 121.65(15)
C24 C23 C22 118.30(18)
C24 C23 C28 117.18(18)
C22 C23 C28 124.52(18)
C25 C24 C23 122.79(19)
C26 C25 C24 116.66(18)
C26 C25 C32 120.84(18)
C24 C25 C32 122.49(19)
C25 C26 C27 123.64(19)
C26 C27 C22 117.50(19)
C26 C27 C36 115.93(18)
C22 C27 C36 126.15(19)
C31 C28 C29 110.52(18)
C31 C28 C30 107.3(2)
C29 C28 C30 105.38(19)
C31 C28 C23 110.91(17)
C29 C28 C23 111.26(18)
C30 C28 C23 111.29(17)
C34 C32 C35 108.28(19)
C34 C32 C25 112.95(18)
C35 C32 C25 109.83(18)
C34 C32 C33 108.2(2)
C35 C32 C33 109.8(2)
C25 C32 C33 107.69(18)
C37 C36 C39 108.9(3)
C37 C36 C38 107.7(2)
C39 C36 C38 105.5(2)
C37 C36 C27 112.6(2)
C39 C36 C27 114.8(2)
C38 C36 C27 106.85(18)
C42 C41 C2 124.17(18)
C41 C42 C43 126.62(18)
C44 C43 C48 117.73(19)
C44 C43 C42 119.81(19)
C48 C43 C42 122.46(18)
C45 C44 C43 121.4(2)
C46 C45 C44 120.0(2)
C45 C46 C47 119.6(2)
C46 C47 C48 120.7(2)
C47 C48 C43 120.6(2)

loop_
_geom_bond_atom_site_label_1
_geom_bond_atom_site_label_2
_geom_bond_distance
P1 C1 1.6628(19)
P1 C22 1.870(2)
Ge1 O1 1.8459(13)
Ge1 C1 1.9640(18)
Ge1 C7 1.9688(18)
Ge1 C3 1.982(2)
Ge1 C2 2.4470(19)
O1 C2 1.434(2)
O2 C2 1.427(2)
O2 C40 1.427(3)
C1 C2 1.542(3)
C2 C41 1.498(3)
C3 C6 1.479(15)
C3 C5' 1.509(4)
C3 C5 1.515(15)
C3 C4' 1.523(4)
C3 C6' 1.533(4)
C3 C4 1.550(15)
C7 C12 1.406(3)
C7 C8 1.412(3)
C8 C9 1.394(3)
C8 C13 1.523(3)
C9 C10 1.386(3)
C10 C11 1.389(3)
C10 C16 1.536(3)
C11 C12 1.397(3)
C12 C19 1.525(3)
C13 C15 1.533(3)
C13 C14 1.537(3)
C16 C18 1.509(3)
C16 C17 1.522(3)
C19 C21 1.525(3)
C19 C20 1.539(3)
C22 C23 1.421(3)
C22 C27 1.422(3)
C23 C24 1.397(3)
C23 C28 1.557(3)
C24 C25 1.391(3)
C25 C26 1.385(3)
C25 C32 1.536(3)
C26 C27 1.397(3)
C27 C36 1.556(3)
C28 C31 1.536(3)
C28 C29 1.536(3)
C28 C30 1.543(3)
C32 C34 1.529(3)
C32 C35 1.536(3)
C32 C33 1.539(3)
C36 C37 1.526(4)
C36 C39 1.527(4)
C36 C38 1.533(3)
C41 C42 1.324(3)
C42 C43 1.471(3)
C43 C44 1.392(3)
C43 C48 1.393(3)
C44 C45 1.386(3)
C45 C46 1.374(4)
C46 C47 1.380(4)
C47 C48 1.384(3)
